data_7045838
loop_
_publ_author_name
'Klauke, Karsten'
'Zaitsau, Dzmitry H.'
'B\"ulow, Mark'
'He, Li'
'Klopotowski, Maximilian'
'Knedel, Tim-Oliver'
'Barthel, Juri'
'Held, Christoph'
'Verevkin, Sergey P.'
'Janiak, Christoph'

_publ_section_title
;
 Thermodynamic properties of selenoether-functionalized ionic liquids and
 their use for the synthesis of zinc selenide nanoparticles.
;
_journal_issue 14
_journal_name_full 'Dalton transactions (Cambridge, England : 2003)'
_journal_page_first 5083
_journal_page_last 5097
_journal_paper_doi 10.1039/C8DT00233A
_journal_volume 47
_journal_year 2018
_chemical_formula_moiety 'C24 H20 B, C11 H13 N2 Se'
_chemical_formula_sum 'C35 H33 B N2 Se'
_chemical_formula_weight 571.40
_chemical_name_systematic
;
N-methyl-N?[(phenylseleno)methylene)]-imidazolium tetraphenylborate
;
_space_group_crystal_system monoclinic
_space_group_IT_number 4
_space_group_name_Hall 'P 2yb'
_space_group_name_H-M_alt 'P 1 21 1'
_symmetry_space_group_name_Hall 'P 2yb'
_symmetry_space_group_name_H-M 'P 1 21 1'
_atom_sites_solution_hydrogens geom
_atom_sites_solution_primary direct
_atom_sites_solution_secondary difmap
_audit_creation_method SHELXL-2014/7
_audit_update_record
;
2017-12-06 deposited with the CCDC.
2018-03-12 downloaded from the CCDC.
;
_cell_angle_alpha 90
_cell_angle_beta 90.937(3)
_cell_angle_gamma 90
_cell_formula_units_Z 8
_cell_length_a 11.7606(7)
_cell_length_b 30.594(2)
_cell_length_c 15.8656(10)
_cell_measurement_reflns_used 9916
_cell_measurement_temperature 140(2)
_cell_measurement_theta_max 24.963
_cell_measurement_theta_min 2.185
_cell_volume 5707.7(6)
_computing_cell_refinement 'SAINT (Bruker, 2015)'
_computing_data_collection 'APEX2 (Bruker, 2014)'
_computing_data_reduction 'SAINT (Bruker, 2015)'
_computing_molecular_graphics 'DIAMOND 4.2.2 (Crystal Impact, 2016)'
_computing_publication_material 'SHELXL-97 (Sheldrick, 2008)'
_computing_structure_refinement 'SHELXL-2014/7 (Sheldrick, 2008)'
_computing_structure_solution 'SHELXL-2014 (Sheldrick, 2008)'
_diffrn_ambient_temperature 140(2)
_diffrn_measured_fraction_theta_full 1.000
_diffrn_measured_fraction_theta_max 0.996
_diffrn_measurement_device_type 'Bruker Kappa APEX-II CCD area detector'
_diffrn_measurement_method '\w scans, \f scans'
_diffrn_radiation_monochromator 'multilayer mirror'
_diffrn_radiation_source 'microfocus sealed tube'
_diffrn_radiation_type MoK\a
_diffrn_radiation_wavelength 0.71073
_diffrn_reflns_av_R_equivalents 0.0696
_diffrn_reflns_av_unetI/netI 0.1093
_diffrn_reflns_Laue_measured_fraction_full 1.000
_diffrn_reflns_Laue_measured_fraction_max 0.996
_diffrn_reflns_limit_h_max 15
_diffrn_reflns_limit_h_min -15
_diffrn_reflns_limit_k_max 39
_diffrn_reflns_limit_k_min -39
_diffrn_reflns_limit_l_max 20
_diffrn_reflns_limit_l_min -20
_diffrn_reflns_number 91307
_diffrn_reflns_point_group_measured_fraction_full 0.994
_diffrn_reflns_point_group_measured_fraction_max 0.984
_diffrn_reflns_theta_full 25.242
_diffrn_reflns_theta_max 27.544
_diffrn_reflns_theta_min 1.284
_exptl_absorpt_coefficient_mu 1.343
_exptl_absorpt_correction_T_max 1.0000
_exptl_absorpt_correction_T_min 0.9118
_exptl_absorpt_correction_type multi-scan
_exptl_absorpt_process_details '(<i>SADABS</i>; Sheldrick, 1996)'
_exptl_crystal_colour white
_exptl_crystal_density_diffrn 1.330
_exptl_crystal_density_method 'not measured'
_exptl_crystal_description block
_exptl_crystal_F_000 2368
_exptl_crystal_recrystallization_method 'Re-crystallisation from solvent: methylene dichloride'
_exptl_crystal_size_max 0.040
_exptl_crystal_size_mid 0.040
_exptl_crystal_size_min 0.030
_refine_diff_density_max 0.389
_refine_diff_density_min -0.546
_refine_diff_density_rms 0.066
_refine_ls_abs_structure_details
;
 Flack x determined using 6283 quotients [(I+)-(I-)]/[(I+)+(I-)]
 (Parsons, Flack and Wagner, Acta Cryst. B69 (2013) 249-259).
;
_refine_ls_abs_structure_Flack 0.008(4)
_refine_ls_extinction_method none
_refine_ls_goodness_of_fit_ref 0.952
_refine_ls_hydrogen_treatment constr
_refine_ls_matrix_type full
_refine_ls_number_parameters 1409
_refine_ls_number_reflns 25946
_refine_ls_number_restraints 1
_refine_ls_restrained_S_all 0.952
_refine_ls_R_factor_all 0.0875
_refine_ls_R_factor_gt 0.0462
_refine_ls_shift/su_max 0.002
_refine_ls_shift/su_mean 0.000
_refine_ls_structure_factor_coef Fsqd
_refine_ls_weighting_details 'w=1/[\s^2^(Fo^2^)+(0.0170P)^2^] where P=(Fo^2^+2Fc^2^)/3'
_refine_ls_weighting_scheme calc
_refine_ls_wR_factor_gt 0.0745
_refine_ls_wR_factor_ref 0.0839
_reflns_Friedel_coverage 0.940
_reflns_Friedel_fraction_full 0.989
_reflns_Friedel_fraction_max 0.973
_reflns_number_gt 17962
_reflns_number_total 25946
_reflns_threshold_expression 'I > 2\s(I)'
_cod_data_source_file c8dt00233a2.cif
_cod_data_source_block mo_Max_Klauke_BSe1_0m-auto
_cod_depositor_comments 'Adding full bibliography for 7045837--7045839.cif.'
_cod_original_cell_volume 5707.6(6)
_cod_database_code 7045838
_shelx_shelxl_version_number 2014/7
_shelx_space_group_comment
;
The symmetry employed for this shelxl refinement is uniquely defined
by the following loop, which should always be used as a source of
symmetry information in preference to the above space-group names.
They are only intended as comments.
;
_shelx_estimated_absorpt_t_min 0.948
_shelx_estimated_absorpt_t_max 0.961

loop_
_space_group_symop_operation_xyz
'x, y, z'
'-x, y+1/2, -z'

loop_
_atom_site_label
_atom_site_type_symbol
_atom_site_fract_x
_atom_site_fract_y
_atom_site_fract_z
_atom_site_U_iso_or_equiv
_atom_site_adp_type
_atom_site_occupancy
_atom_site_site_symmetry_order
_atom_site_calc_flag
_atom_site_refinement_flags_posn
_atom_site_refinement_flags_adp
Se1 Se 0.23189(4) 0.71308(2) 0.65619(4) 0.03100(15) Uani 1 1 d . .
C1 C 0.4742(4) 0.5500(2) 0.7429(4) 0.0426(16) Uani 1 1 d . .
H1A H 0.5147 0.5471 0.6897 0.064 Uiso 1 1 calc R U
H1B H 0.4516 0.5210 0.7628 0.064 Uiso 1 1 calc R U
H1C H 0.5243 0.5638 0.7851 0.064 Uiso 1 1 calc R U
C60 C -0.0997(4) 0.64101(18) 0.7103(3) 0.0203(12) Uani 1 1 d . .
H60 H -0.1104 0.6130 0.7350 0.024 Uiso 1 1 calc R U
N1 N 0.2561(3) 0.63053(14) 0.7380(2) 0.0214(10) Uani 1 1 d . .
Se3 Se 0.72084(4) 0.27282(2) 0.57665(4) 0.03150(15) Uani 1 1 d . .
C3 C 0.2071(4) 0.59992(18) 0.6845(3) 0.0255(13) Uani 1 1 d . .
H3 H 0.1353 0.6022 0.6566 0.031 Uiso 1 1 calc R U
N3 N 0.0313(3) 0.64021(15) 0.2519(2) 0.0216(10) Uani 1 1 d . .
B3 B 0.8783(4) 0.3931(2) 0.1992(3) 0.0146(13) Uani 1 1 d . .
Se4 Se 0.55484(4) 0.27998(2) 1.08533(4) 0.02923(15) Uani 1 1 d . .
C4 C 0.3561(4) 0.61577(18) 0.7639(3) 0.0225(13) Uani 1 1 d . .
H4 H 0.4072 0.6306 0.8009 0.027 Uiso 1 1 calc R U
N4 N -0.0833(3) 0.58570(15) 0.2382(2) 0.0232(10) Uani 1 1 d . .
B4 B 0.3989(4) 0.39010(19) 0.7022(3) 0.0141(12) Uani 1 1 d . .
N2 N 0.3738(3) 0.57685(15) 0.7298(3) 0.0224(11) Uani 1 1 d . .
Se2 Se 0.04401(4) 0.72496(2) 0.18035(4) 0.03802(18) Uani 1 1 d . .
C2 C 0.2806(4) 0.56633(18) 0.6795(3) 0.0257(13) Uani 1 1 d . .
H2 H 0.2704 0.5403 0.6475 0.031 Uiso 1 1 calc R U
N5 N 0.7394(3) 0.35631(14) 0.5009(3) 0.0208(10) Uani 1 1 d . .
C5 C 0.2129(4) 0.67403(18) 0.7541(3) 0.0316(14) Uani 1 1 d . .
H5A H 0.2536 0.6866 0.8036 0.038 Uiso 1 1 calc R U
H5B H 0.1312 0.6721 0.7677 0.038 Uiso 1 1 calc R U
N6 N 0.8608(3) 0.40885(15) 0.5129(3) 0.0228(11) Uani 1 1 d . .
C6 C 0.3945(4) 0.70629(19) 0.6513(3) 0.0243(13) Uani 1 1 d . .
N7 N 0.5276(3) 0.36335(14) 1.0102(2) 0.0199(10) Uani 1 1 d . .
C7 C 0.4380(4) 0.67099(18) 0.6079(3) 0.0271(13) Uani 1 1 d . .
H7 H 0.3879 0.6517 0.5786 0.032 Uiso 1 1 calc R U
C64 C -0.0647(4) 0.68624(17) 0.5926(3) 0.0188(12) Uani 1 1 d . .
H64 H -0.0517 0.6902 0.5342 0.023 Uiso 1 1 calc R U
N8 N 0.4068(3) 0.41588(15) 1.0217(3) 0.0228(11) Uani 1 1 d . .
C8 C 0.5542(4) 0.6637(2) 0.6070(3) 0.0330(15) Uani 1 1 d . .
H8 H 0.5846 0.6395 0.5775 0.040 Uiso 1 1 calc R U
C63 C -0.0622(3) 0.72271(18) 0.6442(3) 0.0228(12) Uani 1 1 d . .
H63 H -0.0483 0.7507 0.6204 0.027 Uiso 1 1 calc R U
C9 C 0.6253(4) 0.6927(2) 0.6501(3) 0.0356(16) Uani 1 1 d . .
H9 H 0.7051 0.6879 0.6508 0.043 Uiso 1 1 calc R U
C65 C 0.0104(4) 0.59549(17) 0.4938(3) 0.0162(11) Uani 1 1 d . .
C18 C 0.3636(3) 0.64896(18) 1.1080(3) 0.0151(12) Uani 1 1 d . .
C15 C 0.4012(4) 0.49689(19) 1.2406(3) 0.0286(13) Uani 1 1 d . .
H15 H 0.4049 0.4751 1.2833 0.034 Uiso 1 1 calc R U
C20 C 0.3767(4) 0.68581(19) 1.2460(3) 0.0247(14) Uani 1 1 d . .
H20 H 0.3904 0.6838 1.3051 0.030 Uiso 1 1 calc R U
C10 C 0.5820(4) 0.7282(2) 0.6916(3) 0.0316(15) Uani 1 1 d . .
H10 H 0.6320 0.7479 0.7199 0.038 Uiso 1 1 calc R U
C62 C -0.0797(3) 0.71896(18) 0.7305(3) 0.0229(12) Uani 1 1 d . .
H62 H -0.0786 0.7440 0.7659 0.028 Uiso 1 1 calc R U
C19 C 0.3809(3) 0.64849(18) 1.1970(3) 0.0183(12) Uani 1 1 d . .
H19 H 0.3960 0.6213 1.2239 0.022 Uiso 1 1 calc R U
C11 C 0.4665(4) 0.7354(2) 0.6925(3) 0.0291(14) Uani 1 1 d . .
H11 H 0.4366 0.7600 0.7211 0.035 Uiso 1 1 calc R U
C12 C 0.3890(4) 0.56294(17) 1.1134(3) 0.0155(11) Uani 1 1 d . .
C13 C 0.2962(4) 0.53768(17) 1.1360(3) 0.0223(12) Uani 1 1 d . .
H13 H 0.2256 0.5427 1.1077 0.027 Uiso 1 1 calc R U
C14 C 0.3009(4) 0.50555(18) 1.1978(3) 0.0259(13) Uani 1 1 d . .
H14 H 0.2344 0.4894 1.2106 0.031 Uiso 1 1 calc R U
C17 C 0.4904(4) 0.55318(17) 1.1582(3) 0.0215(12) Uani 1 1 d . .
H17 H 0.5570 0.5694 1.1458 0.026 Uiso 1 1 calc R U
C21 C 0.3528(4) 0.72619(19) 1.2100(3) 0.0222(13) Uani 1 1 d . .
H21 H 0.3514 0.7520 1.2434 0.027 Uiso 1 1 calc R U
C22 C 0.3311(4) 0.72780(19) 1.1248(3) 0.0234(13) Uani 1 1 d . .
H22 H 0.3121 0.7550 1.0993 0.028 Uiso 1 1 calc R U
C23 C 0.3364(4) 0.69073(18) 1.0755(3) 0.0195(13) Uani 1 1 d . .
H23 H 0.3211 0.6934 1.0167 0.023 Uiso 1 1 calc R U
C24 C 0.4900(4) 0.60884(17) 0.9881(3) 0.0149(11) Uani 1 1 d . .
C16 C 0.4970(4) 0.52098(18) 1.2194(3) 0.0252(13) Uani 1 1 d . .
H16 H 0.5676 0.5153 1.2472 0.030 Uiso 1 1 calc R U
C25 C 0.5581(4) 0.57277(18) 0.9699(3) 0.0214(12) Uani 1 1 d . .
H25 H 0.5420 0.5457 0.9965 0.026 Uiso 1 1 calc R U
C26 C 0.6493(4) 0.5747(2) 0.9141(3) 0.0248(14) Uani 1 1 d . .
H26 H 0.6934 0.5493 0.9038 0.030 Uiso 1 1 calc R U
C27 C 0.6746(4) 0.6132(2) 0.8742(3) 0.0298(14) Uani 1 1 d . .
H27 H 0.7365 0.6147 0.8366 0.036 Uiso 1 1 calc R U
C28 C 0.6089(4) 0.64999(19) 0.8895(3) 0.0258(13) Uani 1 1 d . .
H28 H 0.6245 0.6767 0.8615 0.031 Uiso 1 1 calc R U
C29 C 0.5200(4) 0.64744(17) 0.9460(3) 0.0204(12) Uani 1 1 d . .
H29 H 0.4773 0.6732 0.9566 0.024 Uiso 1 1 calc R U
C30 C 0.2674(4) 0.59690(17) 0.9849(3) 0.0164(11) Uani 1 1 d . .
C31 C 0.1678(4) 0.62132(18) 0.9819(3) 0.0207(12) Uani 1 1 d . .
H31 H 0.1619 0.6461 1.0177 0.025 Uiso 1 1 calc R U
C33 C 0.0801(4) 0.5749(2) 0.8768(3) 0.0306(15) Uani 1 1 d . .
H33 H 0.0178 0.5677 0.8406 0.037 Uiso 1 1 calc R U
C32 C 0.0753(4) 0.6109(2) 0.9283(3) 0.0312(14) Uani 1 1 d . .
H32 H 0.0093 0.6288 0.9277 0.037 Uiso 1 1 calc R U
C34 C 0.1763(4) 0.54943(18) 0.8784(3) 0.0264(13) Uani 1 1 d . .
H34 H 0.1803 0.5242 0.8437 0.032 Uiso 1 1 calc R U
C35 C 0.2685(4) 0.56056(17) 0.9311(3) 0.0227(12) Uani 1 1 d . .
H35 H 0.3346 0.5427 0.9304 0.027 Uiso 1 1 calc R U
C36 C -0.1822(5) 0.5576(2) 0.2502(4) 0.0434(17) Uani 1 1 d . .
H36A H -0.2262 0.5557 0.1973 0.065 Uiso 1 1 calc R U
H36B H -0.2300 0.5700 0.2943 0.065 Uiso 1 1 calc R U
H36C H -0.1568 0.5283 0.2670 0.065 Uiso 1 1 calc R U
C39 C -0.0657(4) 0.62316(18) 0.2774(3) 0.0222(12) Uani 1 1 d . .
H39 H -0.1148 0.6359 0.3176 0.027 Uiso 1 1 calc R U
C37 C 0.0059(4) 0.5783(2) 0.1848(3) 0.0306(14) Uani 1 1 d . .
H37 H 0.0149 0.5538 0.1487 0.037 Uiso 1 1 calc R U
C42 C -0.1997(4) 0.72643(19) 0.2035(3) 0.0317(13) Uani 1 1 d . .
H42 H -0.1852 0.7489 0.2436 0.038 Uiso 1 1 calc R U
C38 C 0.0776(4) 0.61211(19) 0.1936(3) 0.0278(14) Uani 1 1 d . .
H38 H 0.1472 0.6160 0.1650 0.033 Uiso 1 1 calc R U
C40 C 0.0712(4) 0.68389(19) 0.2741(3) 0.0310(14) Uani 1 1 d . .
H40A H 0.1536 0.6828 0.2879 0.037 Uiso 1 1 calc R U
H40B H 0.0310 0.6943 0.3247 0.037 Uiso 1 1 calc R U
C53 C -0.2127(4) 0.60541(16) 0.4955(3) 0.0166(11) Uani 1 1 d . .
C41 C -0.1112(4) 0.70780(19) 0.1598(3) 0.0229(12) Uani 1 1 d . .
C43 C -0.3089(4) 0.7122(2) 0.1883(3) 0.0331(15) Uani 1 1 d . .
H43 H -0.3699 0.7253 0.2176 0.040 Uiso 1 1 calc R U
C44 C -0.3311(4) 0.6795(2) 0.1316(3) 0.0328(15) Uani 1 1 d . .
H44 H -0.4069 0.6697 0.1225 0.039 Uiso 1 1 calc R U
C45 C -0.2435(4) 0.6607(2) 0.0877(3) 0.0326(15) Uani 1 1 d . .
H45 H -0.2588 0.6380 0.0482 0.039 Uiso 1 1 calc R U
C46 C -0.1336(4) 0.6750(2) 0.1015(3) 0.0282(15) Uani 1 1 d . .
H46 H -0.0730 0.6624 0.0709 0.034 Uiso 1 1 calc R U
C47 C -0.1065(4) 0.55676(16) 0.6183(3) 0.0162(11) Uani 1 1 d . .
C48 C -0.0147(4) 0.52872(17) 0.6339(3) 0.0204(12) Uani 1 1 d . .
H48 H 0.0533 0.5330 0.6034 0.024 Uiso 1 1 calc R U
C49 C -0.0186(4) 0.49489(18) 0.6918(3) 0.0250(13) Uani 1 1 d . .
H49 H 0.0468 0.4772 0.7015 0.030 Uiso 1 1 calc R U
C50 C -0.1173(4) 0.48666(19) 0.7358(3) 0.0271(13) Uani 1 1 d . .
H50 H -0.1204 0.4635 0.7757 0.033 Uiso 1 1 calc R U
C51 C -0.2115(4) 0.51290(19) 0.7203(3) 0.0262(13) Uani 1 1 d . .
H51 H -0.2806 0.5074 0.7486 0.031 Uiso 1 1 calc R U
C52 C -0.2048(4) 0.54714(17) 0.6635(3) 0.0200(12) Uani 1 1 d . .
H52 H -0.2700 0.5650 0.6548 0.024 Uiso 1 1 calc R U
C66 C 0.1041(4) 0.62341(18) 0.4893(3) 0.0228(12) Uani 1 1 d . .
H66 H 0.1070 0.6484 0.5248 0.027 Uiso 1 1 calc R U
C54 C -0.2829(4) 0.5697(2) 0.4762(3) 0.0242(13) Uani 1 1 d . .
H54 H -0.2668 0.5424 0.5025 0.029 Uiso 1 1 calc R U
C55 C -0.3756(4) 0.5723(2) 0.4200(3) 0.0265(13) Uani 1 1 d . .
H55 H -0.4203 0.5470 0.4088 0.032 Uiso 1 1 calc R U
C56 C -0.4022(4) 0.6112(2) 0.3809(3) 0.0328(15) Uani 1 1 d . .
H56 H -0.4657 0.6134 0.3434 0.039 Uiso 1 1 calc R U
C57 C -0.3338(4) 0.64719(19) 0.3978(3) 0.0301(14) Uani 1 1 d . .
H57 H -0.3495 0.6742 0.3704 0.036 Uiso 1 1 calc R U
C61 C -0.0989(4) 0.67769(18) 0.7630(3) 0.0225(12) Uani 1 1 d . .
H61 H -0.1116 0.6742 0.8216 0.027 Uiso 1 1 calc R U
C58 C -0.2423(4) 0.64412(17) 0.4544(3) 0.0211(12) Uani 1 1 d . .
H58 H -0.1981 0.6695 0.4655 0.025 Uiso 1 1 calc R U
C59 C -0.0854(3) 0.64353(17) 0.6218(3) 0.0162(11) Uani 1 1 d . .
C71 C 0.9613(4) 0.4357(2) 0.4992(4) 0.0393(16) Uani 1 1 d . .
H71A H 0.9899 0.4303 0.4425 0.059 Uiso 1 1 calc R U
H71B H 1.0202 0.4283 0.5411 0.059 Uiso 1 1 calc R U
H71C H 0.9411 0.4667 0.5047 0.059 Uiso 1 1 calc R U
C67 C 0.1945(4) 0.6157(2) 0.4340(3) 0.0306(14) Uani 1 1 d . .
H67 H 0.2566 0.6355 0.4327 0.037 Uiso 1 1 calc R U
C78 C 1.0191(4) 0.3331(2) 0.6612(3) 0.0347(15) Uani 1 1 d . .
H78 H 1.0391 0.3561 0.6989 0.042 Uiso 1 1 calc R U
C72 C 0.8394(4) 0.37142(19) 0.4747(3) 0.0218(13) Uani 1 1 d . .
H72 H 0.8872 0.3575 0.4351 0.026 Uiso 1 1 calc R U
C81 C 0.9616(4) 0.26610(18) 0.5521(3) 0.0265(13) Uani 1 1 d . .
H81 H 0.9419 0.2431 0.5144 0.032 Uiso 1 1 calc R U
C73 C 0.7722(4) 0.41852(19) 0.5650(3) 0.0272(13) Uani 1 1 d . .
H73 H 0.7655 0.4438 0.5993 0.033 Uiso 1 1 calc R U
C74 C 0.6965(4) 0.38556(18) 0.5583(3) 0.0244(13) Uani 1 1 d . .
H74 H 0.6269 0.3830 0.5876 0.029 Uiso 1 1 calc R U
C76 C 0.8775(4) 0.28764(18) 0.5944(3) 0.0226(13) Uani 1 1 d . .
C82 C 0.9936(4) 0.39008(17) 0.2607(3) 0.0157(11) Uani 1 1 d . .
C77 C 0.9066(4) 0.32139(19) 0.6500(3) 0.0301(14) Uani 1 1 d . .
H77 H 0.8490 0.3362 0.6800 0.036 Uiso 1 1 calc R U
C83 C 1.0292(4) 0.35189(18) 0.3025(3) 0.0207(12) Uani 1 1 d . .
H83 H 0.9866 0.3259 0.2932 0.025 Uiso 1 1 calc R U
C79 C 1.1026(4) 0.3114(2) 0.6176(3) 0.0333(15) Uani 1 1 d . .
H79 H 1.1799 0.3198 0.6247 0.040 Uiso 1 1 calc R U
C68 C 0.1938(4) 0.5798(2) 0.3821(3) 0.0316(15) Uani 1 1 d . .
H68 H 0.2554 0.5744 0.3455 0.038 Uiso 1 1 calc R U
C80 C 1.0746(4) 0.2775(2) 0.5637(3) 0.0288(13) Uani 1 1 d . .
H80 H 1.1324 0.2621 0.5349 0.035 Uiso 1 1 calc R U
C69 C 0.1019(4) 0.55145(19) 0.3840(3) 0.0275(13) Uani 1 1 d . .
H69 H 0.0995 0.5265 0.3483 0.033 Uiso 1 1 calc R U
C86 C 1.1564(4) 0.42536(19) 0.3322(3) 0.0255(13) Uani 1 1 d . .
H86 H 1.1995 0.4512 0.3421 0.031 Uiso 1 1 calc R U
C70 C 0.0128(4) 0.55984(18) 0.4388(3) 0.0223(13) Uani 1 1 d . .
H70 H -0.0498 0.5402 0.4387 0.027 Uiso 1 1 calc R U
C84 C 1.1234(4) 0.34999(19) 0.3568(3) 0.0253(13) Uani 1 1 d . .
H84 H 1.1429 0.3233 0.3839 0.030 Uiso 1 1 calc R U
C85 C 1.1883(4) 0.38698(19) 0.3710(3) 0.0266(13) Uani 1 1 d . .
H85 H 1.2538 0.3859 0.4069 0.032 Uiso 1 1 calc R U
C87 C 1.0615(4) 0.42681(18) 0.2786(3) 0.0210(12) Uani 1 1 d . .
H87 H 1.0417 0.4539 0.2529 0.025 Uiso 1 1 calc R U
C88 C 0.8860(4) 0.43592(17) 0.1378(3) 0.0172(11) Uani 1 1 d . .
C89 C 0.9840(4) 0.44558(18) 0.0913(3) 0.0221(12) Uani 1 1 d . .
H89 H 1.0497 0.4280 0.1003 0.027 Uiso 1 1 calc R U
C90 C 0.9897(4) 0.47947(18) 0.0330(3) 0.0257(13) Uani 1 1 d . .
H90 H 1.0583 0.4849 0.0041 0.031 Uiso 1 1 calc R U
C75 C 0.6945(4) 0.31346(18) 0.4818(3) 0.0275(13) Uani 1 1 d . .
H75A H 0.7315 0.3019 0.4308 0.033 Uiso 1 1 calc R U
H75B H 0.6119 0.3157 0.4698 0.033 Uiso 1 1 calc R U
C91 C 0.8945(4) 0.50535(18) 0.0172(3) 0.0271(13) Uani 1 1 d . .
H91 H 0.8972 0.5283 -0.0230 0.032 Uiso 1 1 calc R U
C92 C 0.7962(4) 0.49718(18) 0.0606(3) 0.0251(13) Uani 1 1 d . .
H92 H 0.7306 0.5146 0.0505 0.030 Uiso 1 1 calc R U
C93 C 0.7930(4) 0.46343(16) 0.1193(3) 0.0191(11) Uani 1 1 d . .
H93 H 0.7242 0.4587 0.1485 0.023 Uiso 1 1 calc R U
C96 C 0.5823(4) 0.3787(2) 0.3173(3) 0.0289(14) Uani 1 1 d . .
H96 H 0.5196 0.3591 0.3171 0.035 Uiso 1 1 calc R U
C97 C 0.5818(4) 0.4150(2) 0.3686(3) 0.0307(15) Uani 1 1 d . .
H97 H 0.5197 0.4205 0.4047 0.037 Uiso 1 1 calc R U
C94 C 0.7686(4) 0.39817(18) 0.2622(3) 0.0165(12) Uani 1 1 d . .
C98 C 0.6722(4) 0.44308(19) 0.3668(3) 0.0283(13) Uani 1 1 d . .
H98 H 0.6726 0.4686 0.4009 0.034 Uiso 1 1 calc R U
C99 C 0.7636(4) 0.43435(17) 0.3150(3) 0.0211(12) Uani 1 1 d . .
H99 H 0.8259 0.4541 0.3157 0.025 Uiso 1 1 calc R U
C101 C 0.8535(4) 0.30667(18) 0.1690(3) 0.0203(12) Uani 1 1 d . .
H101 H 0.8409 0.3033 0.2277 0.024 Uiso 1 1 calc R U
C102 C 0.8563(4) 0.2695(2) 0.1193(3) 0.0251(13) Uani 1 1 d . .
H102 H 0.8468 0.2415 0.1445 0.030 Uiso 1 1 calc R U
C103 C 0.8727(3) 0.2726(2) 0.0331(3) 0.0239(13) Uani 1 1 d . .
H103 H 0.8768 0.2472 -0.0011 0.029 Uiso 1 1 calc R U
C104 C 0.8828(4) 0.31355(19) -0.0010(3) 0.0236(13) Uani 1 1 d . .
H104 H 0.8910 0.3166 -0.0602 0.028 Uiso 1 1 calc R U
C105 C 0.8813(4) 0.35076(18) 0.0495(3) 0.0183(12) Uani 1 1 d . .
H105 H 0.8893 0.3785 0.0234 0.022 Uiso 1 1 calc R U
C106 C 0.3036(5) 0.4422(2) 1.0108(4) 0.0424(16) Uani 1 1 d . .
H10A H 0.2737 0.4387 0.9532 0.064 Uiso 1 1 calc R U
H10B H 0.3217 0.4731 1.0210 0.064 Uiso 1 1 calc R U
H10C H 0.2464 0.4325 1.0509 0.064 Uiso 1 1 calc R U
C123 C 0.3875(4) 0.43203(16) 0.6379(3) 0.0174(11) Uani 1 1 d . .
C122 C 0.3880(4) 0.34657(17) 0.5544(3) 0.0179(11) Uani 1 1 d . .
H122 H 0.3721 0.3739 0.5284 0.021 Uiso 1 1 calc R U
C121 C 0.3884(4) 0.30945(19) 0.5045(3) 0.0238(13) Uani 1 1 d . .
H121 H 0.3711 0.3119 0.4460 0.029 Uiso 1 1 calc R U
C107 C 0.4994(4) 0.42611(18) 1.0728(3) 0.0243(13) Uani 1 1 d . .
H107 H 0.5082 0.4515 1.1067 0.029 Uiso 1 1 calc R U
C124 C 0.4817(4) 0.45765(16) 0.6155(3) 0.0185(12) Uani 1 1 d . .
H124 H 0.5520 0.4530 0.6444 0.022 Uiso 1 1 calc R U
C108 C 0.5747(4) 0.39321(18) 1.0654(3) 0.0239(13) Uani 1 1 d . .
H108 H 0.6467 0.3910 1.0931 0.029 Uiso 1 1 calc R U
C125 C 0.4764(4) 0.48951(18) 0.5529(3) 0.0257(13) Uani 1 1 d . .
H125 H 0.5428 0.5055 0.5389 0.031 Uiso 1 1 calc R U
C109 C 0.4259(4) 0.37841(18) 0.9847(3) 0.0222(12) Uani 1 1 d . .
H109 H 0.3757 0.3642 0.9460 0.027 Uiso 1 1 calc R U
C126 C 0.3743(4) 0.49788(19) 0.5109(3) 0.0273(14) Uani 1 1 d . .
H126 H 0.3704 0.5196 0.4681 0.033 Uiso 1 1 calc R U
C95 C 0.6750(4) 0.37063(18) 0.2655(3) 0.0227(12) Uani 1 1 d . .
H95 H 0.6739 0.3452 0.2311 0.027 Uiso 1 1 calc R U
C110 C 0.5728(4) 0.32078(17) 0.9907(3) 0.0266(13) Uani 1 1 d . .
H11A H 0.6545 0.3235 0.9776 0.032 Uiso 1 1 calc R U
H11B H 0.5329 0.3090 0.9402 0.032 Uiso 1 1 calc R U
C127 C 0.2789(4) 0.47457(18) 0.5313(3) 0.0257(13) Uani 1 1 d . .
H127 H 0.2086 0.4802 0.5032 0.031 Uiso 1 1 calc R U
C111 C 0.3939(4) 0.28957(17) 1.0950(3) 0.0213(12) Uani 1 1 d . .
C112 C 0.3161(4) 0.26438(18) 1.0499(3) 0.0269(13) Uani 1 1 d . .
H112 H 0.3415 0.2412 1.0150 0.032 Uiso 1 1 calc R U
C128 C 0.2861(4) 0.44243(18) 0.5939(3) 0.0212(12) Uani 1 1 d . .
H128 H 0.2190 0.4268 0.6074 0.025 Uiso 1 1 calc R U
C113 C 0.2013(4) 0.2732(2) 1.0562(3) 0.0331(14) Uani 1 1 d . .
H113 H 0.1476 0.2559 1.0257 0.040 Uiso 1 1 calc R U
C129 C 0.2864(4) 0.38617(17) 0.7636(3) 0.0159(11) Uani 1 1 d . .
C114 C 0.1645(4) 0.3064(2) 1.1055(3) 0.0334(15) Uani 1 1 d . .
H114 H 0.0853 0.3123 1.1089 0.040 Uiso 1 1 calc R U
C130 C 0.2559(4) 0.34713(17) 0.8038(3) 0.0186(11) Uani 1 1 d . .
H130 H 0.2983 0.3214 0.7927 0.022 Uiso 1 1 calc R U
C115 C 0.2411(4) 0.3320(2) 1.1508(3) 0.0323(15) Uani 1 1 d . .
H115 H 0.2148 0.3553 1.1848 0.039 Uiso 1 1 calc R U
C131 C 0.1653(4) 0.34486(19) 0.8594(3) 0.0260(13) Uani 1 1 d . .
H131 H 0.1479 0.3179 0.8858 0.031 Uiso 1 1 calc R U
C100 C 0.8685(3) 0.34908(18) 0.1375(3) 0.0160(12) Uani 1 1 d . .
C116 C 0.3563(4) 0.3232(2) 1.1463(3) 0.0248(14) Uani 1 1 d . .
H116 H 0.4094 0.3401 1.1782 0.030 Uiso 1 1 calc R U
C132 C 0.1008(4) 0.3814(2) 0.8765(3) 0.0289(14) Uani 1 1 d . .
H132 H 0.0391 0.3798 0.9143 0.035 Uiso 1 1 calc R U
C133 C 0.1278(4) 0.42009(19) 0.8377(3) 0.0235(13) Uani 1 1 d . .
H133 H 0.0841 0.4455 0.8485 0.028 Uiso 1 1 calc R U
C134 C 0.2192(4) 0.42230(18) 0.7826(3) 0.0189(12) Uani 1 1 d . .
H134 H 0.2362 0.4495 0.7570 0.023 Uiso 1 1 calc R U
C135 C 0.5104(4) 0.39751(17) 0.7651(3) 0.0169(11) Uani 1 1 d . .
C136 C 0.6094(4) 0.37196(18) 0.7679(3) 0.0219(12) Uani 1 1 d . .
H136 H 0.6144 0.3470 0.7326 0.026 Uiso 1 1 calc R U
C137 C 0.7014(4) 0.38254(19) 0.8218(3) 0.0261(13) Uani 1 1 d . .
H137 H 0.7669 0.3644 0.8222 0.031 Uiso 1 1 calc R U
C138 C 0.6989(4) 0.41817(18) 0.8734(3) 0.0258(13) Uani 1 1 d . .
H138 H 0.7623 0.4252 0.9088 0.031 Uiso 1 1 calc R U
C139 C 0.6016(4) 0.44404(18) 0.8733(3) 0.0258(13) Uani 1 1 d . .
H139 H 0.5975 0.4689 0.9091 0.031 Uiso 1 1 calc R U
C140 C 0.5107(4) 0.43326(17) 0.8206(3) 0.0190(12) Uani 1 1 d . .
H140 H 0.4447 0.4511 0.8221 0.023 Uiso 1 1 calc R U
C117 C 0.4100(3) 0.34568(17) 0.6425(3) 0.0156(11) Uani 1 1 d . .
C118 C 0.4371(4) 0.30449(17) 0.6736(3) 0.0189(12) Uani 1 1 d . .
H118 H 0.4556 0.3019 0.7319 0.023 Uiso 1 1 calc R U
C119 C 0.4389(3) 0.26702(17) 0.6249(3) 0.0211(12) Uani 1 1 d . .
H119 H 0.4575 0.2397 0.6502 0.025 Uiso 1 1 calc R U
C120 C 0.4136(4) 0.26901(18) 0.5384(3) 0.0233(12) Uani 1 1 d . .
H120 H 0.4137 0.2435 0.5043 0.028 Uiso 1 1 calc R U
B1 B 0.3782(4) 0.6051(2) 1.0498(4) 0.0182(14) Uani 1 1 d . .
B2 B -0.0979(4) 0.60098(19) 0.5586(3) 0.0164(13) Uani 1 1 d . .

loop_
_atom_site_aniso_label
_atom_site_aniso_U_11
_atom_site_aniso_U_22
_atom_site_aniso_U_33
_atom_site_aniso_U_23
_atom_site_aniso_U_13
_atom_site_aniso_U_12
Se1 0.0194(2) 0.0214(4) 0.0523(4) 0.0037(3) 0.0032(2) 0.0029(2)
C1 0.042(3) 0.035(4) 0.050(4) -0.011(3) -0.018(3) 0.016(3)
C60 0.013(2) 0.026(3) 0.022(3) 0.002(2) 0.001(2) -0.001(2)
N1 0.020(2) 0.024(3) 0.021(2) -0.005(2) 0.0053(18) -0.0005(19)
Se3 0.0207(2) 0.0298(4) 0.0441(4) 0.0103(3) 0.0051(2) -0.0002(3)
C3 0.026(3) 0.029(4) 0.022(3) -0.004(3) -0.002(2) -0.006(3)
N3 0.016(2) 0.028(3) 0.020(2) 0.003(2) -0.0027(18) -0.0010(19)
B3 0.017(3) 0.014(3) 0.013(3) -0.003(3) 0.002(2) 0.001(2)
Se4 0.0214(2) 0.0238(4) 0.0426(4) 0.0006(3) 0.0044(2) 0.0041(2)
C4 0.024(3) 0.021(3) 0.022(3) -0.003(3) -0.001(2) -0.002(2)
N4 0.028(2) 0.026(3) 0.016(2) -0.003(2) 0.0047(19) -0.002(2)
B4 0.018(3) 0.014(3) 0.010(3) -0.001(2) -0.003(2) 0.003(2)
N2 0.031(2) 0.019(3) 0.017(2) -0.003(2) -0.0039(19) 0.003(2)
Se2 0.0261(3) 0.0360(5) 0.0517(4) 0.0162(3) -0.0067(3) -0.0121(3)
C2 0.034(3) 0.022(3) 0.020(3) -0.005(3) -0.007(2) -0.007(3)
N5 0.022(2) 0.019(3) 0.021(2) 0.003(2) -0.0028(18) 0.0051(19)
C5 0.027(3) 0.024(4) 0.044(4) -0.008(3) 0.013(3) 0.004(2)
N6 0.026(2) 0.024(3) 0.019(3) 0.001(2) 0.0054(19) 0.000(2)
C6 0.023(2) 0.023(4) 0.027(3) 0.003(3) 0.007(2) 0.001(2)
N7 0.024(2) 0.016(3) 0.020(2) -0.001(2) 0.0032(18) -0.0041(19)
C7 0.027(3) 0.022(3) 0.033(3) 0.000(3) 0.009(2) -0.004(2)
C64 0.022(2) 0.020(3) 0.015(3) 0.002(2) 0.003(2) -0.002(2)
N8 0.027(2) 0.022(3) 0.019(2) -0.005(2) -0.0063(19) 0.004(2)
C8 0.031(3) 0.036(4) 0.034(3) 0.012(3) 0.017(3) 0.012(3)
C63 0.021(2) 0.013(3) 0.034(3) 0.002(3) 0.006(2) 0.000(2)
C9 0.017(3) 0.061(5) 0.029(3) 0.012(3) 0.005(2) 0.003(3)
C65 0.018(2) 0.018(3) 0.012(3) 0.006(2) -0.002(2) 0.004(2)
C18 0.013(2) 0.020(3) 0.013(3) -0.001(2) 0.001(2) 0.001(2)
C15 0.041(3) 0.026(4) 0.019(3) 0.007(3) 0.003(3) 0.005(3)
C20 0.020(3) 0.030(4) 0.024(3) -0.007(3) -0.001(2) -0.003(2)
C10 0.020(2) 0.048(4) 0.026(3) 0.001(3) -0.005(2) -0.010(3)
C62 0.021(2) 0.021(3) 0.026(3) -0.011(3) -0.001(2) 0.004(2)
C19 0.015(2) 0.019(3) 0.021(3) 0.004(2) -0.002(2) -0.002(2)
C11 0.032(3) 0.033(4) 0.023(3) -0.001(3) 0.005(2) -0.001(3)
C12 0.021(2) 0.018(3) 0.008(3) -0.005(2) 0.002(2) 0.002(2)
C13 0.022(3) 0.023(3) 0.022(3) 0.001(3) -0.003(2) -0.001(2)
C14 0.033(3) 0.025(4) 0.020(3) 0.004(3) 0.004(2) -0.002(3)
C17 0.022(2) 0.022(3) 0.021(3) -0.002(2) 0.001(2) 0.000(2)
C21 0.020(2) 0.014(3) 0.033(3) -0.009(3) 0.005(2) -0.003(2)
C22 0.018(2) 0.021(3) 0.030(3) 0.006(3) 0.004(2) -0.004(2)
C23 0.018(2) 0.025(4) 0.016(3) 0.002(3) 0.002(2) -0.002(2)
C24 0.016(2) 0.017(3) 0.012(3) -0.004(2) -0.003(2) -0.006(2)
C16 0.029(3) 0.029(4) 0.017(3) 0.000(3) -0.003(2) 0.008(2)
C25 0.024(3) 0.025(3) 0.015(3) 0.002(2) -0.001(2) -0.002(2)
C26 0.024(3) 0.032(4) 0.019(3) -0.005(3) 0.005(2) 0.002(2)
C27 0.029(3) 0.039(4) 0.021(3) -0.005(3) 0.008(2) -0.011(3)
C28 0.035(3) 0.025(4) 0.018(3) 0.004(3) 0.002(2) -0.011(3)
C29 0.025(3) 0.017(3) 0.019(3) -0.001(2) -0.001(2) -0.007(2)
C30 0.020(2) 0.015(3) 0.014(3) 0.007(2) 0.002(2) -0.005(2)
C31 0.022(3) 0.026(4) 0.014(3) 0.000(2) 0.001(2) -0.004(2)
C33 0.028(3) 0.044(4) 0.020(3) 0.001(3) -0.006(2) -0.013(3)
C32 0.021(3) 0.050(4) 0.023(3) 0.001(3) -0.003(2) 0.007(3)
C34 0.035(3) 0.026(4) 0.018(3) 0.000(3) -0.001(2) -0.012(3)
C35 0.023(3) 0.022(3) 0.023(3) 0.004(3) -0.001(2) -0.006(2)
C36 0.047(4) 0.039(5) 0.044(4) 0.002(3) 0.009(3) -0.015(3)
C39 0.022(3) 0.026(4) 0.018(3) 0.002(3) 0.002(2) 0.006(2)
C37 0.033(3) 0.038(4) 0.020(3) -0.007(3) 0.002(2) 0.008(3)
C42 0.038(3) 0.027(4) 0.030(3) 0.000(3) 0.001(2) 0.010(3)
C38 0.021(3) 0.042(4) 0.020(3) -0.003(3) 0.005(2) 0.007(3)
C40 0.032(3) 0.033(4) 0.028(3) 0.004(3) -0.010(2) -0.005(3)
C53 0.021(2) 0.017(3) 0.013(3) 0.000(2) 0.006(2) 0.003(2)
C41 0.019(2) 0.025(3) 0.024(3) 0.006(3) -0.002(2) -0.004(2)
C43 0.021(3) 0.045(4) 0.034(3) 0.006(3) 0.011(2) 0.009(3)
C44 0.025(3) 0.050(5) 0.023(3) 0.000(3) -0.001(2) -0.007(3)
C45 0.038(3) 0.037(4) 0.023(3) -0.010(3) -0.010(3) 0.002(3)
C46 0.029(3) 0.036(4) 0.019(3) 0.000(3) 0.001(2) 0.010(3)
C47 0.023(2) 0.013(3) 0.012(3) 0.000(2) 0.002(2) -0.001(2)
C48 0.019(2) 0.026(4) 0.016(3) 0.000(2) -0.001(2) -0.001(2)
C49 0.031(3) 0.022(3) 0.022(3) 0.003(3) -0.007(2) 0.001(2)
C50 0.039(3) 0.020(3) 0.022(3) 0.011(3) -0.004(3) -0.004(3)
C51 0.028(3) 0.028(4) 0.022(3) 0.003(3) 0.004(2) -0.008(3)
C52 0.019(2) 0.026(3) 0.015(3) -0.001(2) 0.001(2) 0.000(2)
C66 0.024(3) 0.029(4) 0.016(3) 0.001(2) 0.001(2) 0.003(2)
C54 0.028(3) 0.026(4) 0.018(3) 0.002(3) -0.002(2) 0.004(3)
C55 0.027(3) 0.033(4) 0.020(3) 0.006(3) -0.004(2) -0.002(2)
C56 0.030(3) 0.041(4) 0.027(3) -0.001(3) -0.007(3) 0.011(3)
C57 0.043(3) 0.025(4) 0.022(3) 0.006(3) -0.002(3) 0.013(3)
C61 0.019(2) 0.030(4) 0.018(3) -0.004(3) 0.003(2) 0.003(2)
C58 0.026(3) 0.017(3) 0.021(3) 0.001(2) 0.001(2) 0.002(2)
C59 0.012(2) 0.018(3) 0.019(3) 0.002(2) 0.0015(19) 0.003(2)
C71 0.039(3) 0.043(4) 0.036(4) -0.005(3) 0.011(3) -0.014(3)
C67 0.018(3) 0.046(4) 0.027(3) 0.007(3) 0.001(2) 0.003(3)
C78 0.040(3) 0.039(4) 0.025(3) -0.001(3) -0.012(3) -0.003(3)
C72 0.023(3) 0.026(4) 0.017(3) 0.000(3) 0.003(2) 0.003(2)
C81 0.027(3) 0.025(4) 0.027(3) -0.003(3) -0.001(2) -0.002(2)
C73 0.035(3) 0.028(4) 0.018(3) -0.003(3) 0.003(2) 0.010(3)
C74 0.027(3) 0.025(4) 0.022(3) 0.001(3) 0.005(2) 0.009(3)
C76 0.022(2) 0.022(4) 0.024(3) 0.007(2) 0.004(2) 0.004(2)
C82 0.016(2) 0.018(3) 0.013(3) 0.002(2) 0.007(2) 0.001(2)
C77 0.027(3) 0.038(4) 0.025(3) 0.004(3) -0.001(2) 0.011(3)
C83 0.022(2) 0.019(3) 0.021(3) 0.000(2) 0.001(2) -0.003(2)
C79 0.019(3) 0.046(4) 0.035(4) 0.004(3) -0.005(2) -0.003(3)
C68 0.026(3) 0.046(4) 0.023(3) 0.008(3) 0.008(2) 0.017(3)
C80 0.019(2) 0.039(4) 0.028(3) -0.003(3) 0.001(2) 0.006(3)
C69 0.035(3) 0.029(4) 0.018(3) 0.000(3) 0.004(2) 0.016(3)
C86 0.023(3) 0.029(4) 0.025(3) 0.001(3) -0.004(2) -0.009(2)
C70 0.025(3) 0.022(4) 0.020(3) 0.000(3) -0.001(2) 0.007(2)
C84 0.032(3) 0.023(3) 0.021(3) 0.006(3) -0.006(2) 0.002(2)
C85 0.027(3) 0.032(4) 0.020(3) 0.005(3) -0.006(2) -0.001(3)
C87 0.024(3) 0.020(3) 0.019(3) 0.004(2) 0.001(2) 0.001(2)
C88 0.019(2) 0.017(3) 0.016(3) -0.005(2) -0.002(2) 0.000(2)
C89 0.025(3) 0.021(3) 0.020(3) 0.006(2) -0.001(2) -0.001(2)
C90 0.028(3) 0.031(4) 0.018(3) 0.002(3) 0.004(2) -0.008(3)
C75 0.027(3) 0.024(4) 0.031(3) 0.000(3) -0.006(2) -0.001(2)
C91 0.040(3) 0.020(3) 0.021(3) 0.009(3) -0.008(2) -0.006(3)
C92 0.024(3) 0.023(3) 0.028(3) 0.004(3) -0.004(2) 0.004(2)
C93 0.023(2) 0.015(3) 0.019(3) 0.000(2) 0.000(2) -0.003(2)
C96 0.019(3) 0.046(4) 0.022(3) 0.008(3) 0.003(2) -0.003(3)
C97 0.026(3) 0.050(5) 0.016(3) 0.006(3) 0.006(2) 0.016(3)
C94 0.017(2) 0.021(3) 0.011(3) 0.003(2) -0.001(2) 0.004(2)
C98 0.040(3) 0.026(4) 0.019(3) 0.003(3) 0.002(2) 0.011(3)
C99 0.026(3) 0.014(3) 0.023(3) 0.005(2) 0.002(2) 0.000(2)
C101 0.021(2) 0.025(4) 0.015(3) 0.002(2) 0.000(2) -0.002(2)
C102 0.025(2) 0.022(4) 0.028(3) 0.001(3) 0.001(2) -0.007(2)
C103 0.017(2) 0.026(4) 0.028(3) -0.011(3) -0.003(2) -0.003(3)
C104 0.023(3) 0.031(4) 0.017(3) -0.004(3) -0.001(2) 0.002(2)
C105 0.018(2) 0.019(3) 0.018(3) 0.003(2) 0.001(2) 0.000(2)
C106 0.049(4) 0.042(4) 0.036(4) -0.003(3) -0.015(3) 0.017(3)
C123 0.022(2) 0.013(3) 0.016(3) -0.004(2) 0.005(2) 0.001(2)
C122 0.021(2) 0.018(3) 0.016(3) -0.002(2) 0.002(2) 0.003(2)
C121 0.021(3) 0.035(4) 0.015(3) -0.005(3) -0.003(2) 0.001(2)
C107 0.028(3) 0.026(4) 0.019(3) -0.006(3) -0.004(2) -0.007(2)
C124 0.022(2) 0.018(3) 0.016(3) -0.003(2) 0.005(2) 0.003(2)
C108 0.021(2) 0.025(4) 0.026(3) 0.000(3) -0.005(2) -0.005(2)
C125 0.032(3) 0.024(4) 0.022(3) 0.007(3) 0.013(2) 0.001(3)
C109 0.023(3) 0.027(4) 0.017(3) 0.000(2) 0.000(2) -0.005(2)
C126 0.043(3) 0.020(4) 0.019(3) 0.008(3) 0.009(3) 0.006(3)
C95 0.023(3) 0.027(4) 0.018(3) 0.001(3) -0.003(2) -0.002(2)
C110 0.025(3) 0.021(3) 0.034(3) -0.003(3) 0.010(2) -0.003(2)
C127 0.033(3) 0.027(4) 0.017(3) -0.003(3) -0.004(2) 0.011(3)
C111 0.020(2) 0.021(3) 0.024(3) 0.008(2) 0.001(2) -0.002(2)
C112 0.038(3) 0.019(3) 0.023(3) -0.001(2) -0.001(2) -0.003(2)
C128 0.024(3) 0.020(3) 0.020(3) 0.000(2) 0.000(2) 0.002(2)
C113 0.030(3) 0.030(4) 0.038(3) 0.004(3) -0.010(2) -0.006(3)
C129 0.018(2) 0.017(3) 0.013(3) -0.003(2) -0.005(2) 0.000(2)
C114 0.020(3) 0.042(4) 0.039(4) 0.013(3) 0.004(2) 0.000(3)
C130 0.021(2) 0.016(3) 0.019(3) 0.000(2) -0.002(2) 0.001(2)
C115 0.032(3) 0.037(4) 0.028(3) 0.000(3) 0.014(3) 0.006(3)
C131 0.032(3) 0.028(4) 0.018(3) 0.002(3) -0.001(2) -0.009(3)
C100 0.007(2) 0.021(3) 0.019(3) 0.005(2) 0.0014(19) 0.000(2)
C116 0.024(3) 0.034(4) 0.016(3) -0.001(3) -0.001(2) -0.005(2)
C132 0.028(3) 0.040(4) 0.018(3) -0.004(3) 0.007(2) -0.011(3)
C133 0.021(3) 0.028(4) 0.022(3) -0.007(3) 0.002(2) 0.001(2)
C134 0.022(2) 0.018(3) 0.018(3) 0.003(2) 0.005(2) 0.000(2)
C135 0.018(2) 0.018(3) 0.015(3) 0.005(2) 0.004(2) -0.003(2)
C136 0.020(2) 0.028(4) 0.017(3) 0.001(2) 0.001(2) -0.004(2)
C137 0.020(3) 0.033(4) 0.025(3) 0.006(3) 0.000(2) 0.001(2)
C138 0.026(3) 0.036(4) 0.015(3) 0.004(3) -0.006(2) -0.012(3)
C139 0.038(3) 0.023(3) 0.016(3) -0.001(2) -0.003(2) -0.012(3)
C140 0.025(3) 0.015(3) 0.017(3) 0.002(2) -0.001(2) -0.004(2)
C117 0.010(2) 0.019(3) 0.018(3) 0.002(2) -0.001(2) -0.003(2)
C118 0.019(2) 0.018(3) 0.020(3) -0.001(2) -0.005(2) 0.001(2)
C119 0.022(2) 0.011(3) 0.030(3) 0.001(2) -0.002(2) 0.004(2)
C120 0.021(2) 0.018(3) 0.031(3) -0.011(3) -0.002(2) -0.003(2)
B1 0.017(3) 0.021(4) 0.016(3) 0.002(3) 0.000(2) -0.004(2)
B2 0.020(3) 0.014(3) 0.015(3) 0.002(2) 0.004(2) 0.002(2)

loop_
_atom_type_symbol
_atom_type_description
_atom_type_scat_dispersion_real
_atom_type_scat_dispersion_imag
_atom_type_scat_source
C C 0.0033 0.0016 'International Tables Vol C Tables 4.2.6.8 and 6.1.1.4'
H H 0.0000 0.0000 'International Tables Vol C Tables 4.2.6.8 and 6.1.1.4'
N N 0.0061 0.0033 'International Tables Vol C Tables 4.2.6.8 and 6.1.1.4'
B B 0.0013 0.0007 'International Tables Vol C Tables 4.2.6.8 and 6.1.1.4'
Se Se -0.0929 2.2259 'International Tables Vol C Tables 4.2.6.8 and 6.1.1.4'

loop_
_geom_angle_atom_site_label_1
_geom_angle_atom_site_label_2
_geom_angle_atom_site_label_3
_geom_angle
C6 Se1 C5 95.3(2)
N2 C1 H1A 109.5
N2 C1 H1B 109.5
H1A C1 H1B 109.5
N2 C1 H1C 109.5
H1A C1 H1C 109.5
H1B C1 H1C 109.5
C61 C60 C59 123.2(5)
C61 C60 H60 118.4
C59 C60 H60 118.4
C4 N1 C3 108.6(4)
C4 N1 C5 125.0(4)
C3 N1 C5 125.9(4)
C76 Se3 C75 95.8(2)
C2 C3 N1 107.0(4)
C2 C3 H3 126.5
N1 C3 H3 126.5
C39 N3 C38 108.1(4)
C39 N3 C40 124.3(4)
C38 N3 C40 127.1(4)
C88 B3 C94 109.7(4)
C88 B3 C82 110.0(4)
C94 B3 C82 106.8(4)
C88 B3 C100 107.5(4)
C94 B3 C100 112.5(4)
C82 B3 C100 110.3(4)
C111 Se4 C110 94.7(2)
N1 C4 N2 109.0(4)
N1 C4 H4 125.5
N2 C4 H4 125.5
C39 N4 C37 108.5(4)
C39 N4 C36 124.7(4)
C37 N4 C36 126.8(5)
C123 B4 C135 108.9(4)
C123 B4 C129 111.3(4)
C135 B4 C129 106.7(4)
C123 B4 C117 106.9(4)
C135 B4 C117 112.8(4)
C129 B4 C117 110.2(4)
C4 N2 C2 108.4(4)
C4 N2 C1 125.7(4)
C2 N2 C1 125.9(5)
C41 Se2 C40 95.5(2)
C3 C2 N2 107.0(5)
C3 C2 H2 126.5
N2 C2 H2 126.5
C72 N5 C74 108.4(4)
C72 N5 C75 124.7(4)
C74 N5 C75 126.2(4)
N1 C5 Se1 111.8(3)
N1 C5 H5A 109.3
Se1 C5 H5A 109.3
N1 C5 H5B 109.3
Se1 C5 H5B 109.3
H5A C5 H5B 107.9
C72 N6 C73 108.9(4)
C72 N6 C71 124.7(4)
C73 N6 C71 126.4(5)
C7 C6 C11 120.6(5)
C7 C6 Se1 118.7(4)
C11 C6 Se1 120.7(4)
C109 N7 C108 108.2(4)
C109 N7 C110 125.2(4)
C108 N7 C110 126.2(4)
C6 C7 C8 120.2(5)
C6 C7 H7 119.9
C8 C7 H7 119.9
C63 C64 C59 123.7(5)
C63 C64 H64 118.1
C59 C64 H64 118.1
C109 N8 C107 108.8(4)
C109 N8 C106 125.2(4)
C107 N8 C106 126.0(5)
C7 C8 C9 118.6(5)
C7 C8 H8 120.7
C9 C8 H8 120.7
C64 C63 C62 120.9(5)
C64 C63 H63 119.6
C62 C63 H63 119.6
C10 C9 C8 121.0(5)
C10 C9 H9 119.5
C8 C9 H9 119.5
C66 C65 C70 114.9(4)
C66 C65 B2 125.7(5)
C70 C65 B2 119.3(4)
C23 C18 C19 113.5(5)
C23 C18 B1 124.0(4)
C19 C18 B1 122.4(5)
C14 C15 C16 118.0(5)
C14 C15 H15 121.0
C16 C15 H15 121.0
C19 C20 C21 120.8(5)
C19 C20 H20 119.6
C21 C20 H20 119.6
C9 C10 C11 120.5(5)
C9 C10 H10 119.8
C11 C10 H10 119.8
C61 C62 C63 118.0(5)
C61 C62 H62 121.0
C63 C62 H62 121.0
C20 C19 C18 123.0(5)
C20 C19 H19 118.5
C18 C19 H19 118.5
C10 C11 C6 119.2(5)
C10 C11 H11 120.4
C6 C11 H11 120.4
C13 C12 C17 114.4(5)
C13 C12 B1 122.9(4)
C17 C12 B1 122.2(4)
C14 C13 C12 123.6(5)
C14 C13 H13 118.2
C12 C13 H13 118.2
C15 C14 C13 120.5(5)
C15 C14 H14 119.7
C13 C14 H14 119.7
C16 C17 C12 122.8(5)
C16 C17 H17 118.6
C12 C17 H17 118.6
C22 C21 C20 118.1(5)
C22 C21 H21 121.0
C20 C21 H21 121.0
C21 C22 C23 121.3(5)
C21 C22 H22 119.3
C23 C22 H22 119.3
C22 C23 C18 123.2(5)
C22 C23 H23 118.4
C18 C23 H23 118.4
C25 C24 C29 114.6(4)
C25 C24 B1 122.1(5)
C29 C24 B1 123.2(5)
C17 C16 C15 120.6(5)
C17 C16 H16 119.7
C15 C16 H16 119.7
C24 C25 C26 123.0(5)
C24 C25 H25 118.5
C26 C25 H25 118.5
C27 C26 C25 120.0(5)
C27 C26 H26 120.0
C25 C26 H26 120.0
C26 C27 C28 119.4(5)
C26 C27 H27 120.3
C28 C27 H27 120.3
C27 C28 C29 119.6(5)
C27 C28 H28 120.2
C29 C28 H28 120.2
C28 C29 C24 123.5(5)
C28 C29 H29 118.3
C24 C29 H29 118.3
C31 C30 C35 114.9(4)
C31 C30 B1 126.2(5)
C35 C30 B1 118.7(4)
C30 C31 C32 122.8(5)
C30 C31 H31 118.6
C32 C31 H31 118.6
C32 C33 C34 119.1(5)
C32 C33 H33 120.5
C34 C33 H33 120.5
C33 C32 C31 120.2(5)
C33 C32 H32 119.9
C31 C32 H32 119.9
C33 C34 C35 120.2(5)
C33 C34 H34 119.9
C35 C34 H34 119.9
C34 C35 C30 122.8(5)
C34 C35 H35 118.6
C30 C35 H35 118.6
N4 C36 H36A 109.5
N4 C36 H36B 109.5
H36A C36 H36B 109.5
N4 C36 H36C 109.5
H36A C36 H36C 109.5
H36B C36 H36C 109.5
N4 C39 N3 109.1(4)
N4 C39 H39 125.4
N3 C39 H39 125.4
C38 C37 N4 107.0(5)
C38 C37 H37 126.5
N4 C37 H37 126.5
C43 C42 C41 119.4(6)
C43 C42 H42 120.3
C41 C42 H42 120.3
C37 C38 N3 107.2(4)
C37 C38 H38 126.4
N3 C38 H38 126.4
N3 C40 Se2 110.8(3)
N3 C40 H40A 109.5
Se2 C40 H40A 109.5
N3 C40 H40B 109.5
Se2 C40 H40B 109.5
H40A C40 H40B 108.1
C58 C53 C54 114.8(4)
C58 C53 B2 122.8(4)
C54 C53 B2 122.4(4)
C42 C41 C46 119.7(5)
C42 C41 Se2 121.5(4)
C46 C41 Se2 118.7(4)
C44 C43 C42 121.0(5)
C44 C43 H43 119.5
C42 C43 H43 119.5
C43 C44 C45 120.1(5)
C43 C44 H44 119.9
C45 C44 H44 119.9
C44 C45 C46 119.5(5)
C44 C45 H45 120.2
C46 C45 H45 120.2
C45 C46 C41 120.2(5)
C45 C46 H46 119.9
C41 C46 H46 119.9
C48 C47 C52 114.9(5)
C48 C47 B2 123.3(4)
C52 C47 B2 121.5(4)
C49 C48 C47 122.8(4)
C49 C48 H48 118.6
C47 C48 H48 118.6
C48 C49 C50 120.4(5)
C48 C49 H49 119.8
C50 C49 H49 119.8
C51 C50 C49 118.6(5)
C51 C50 H50 120.7
C49 C50 H50 120.7
C52 C51 C50 120.0(5)
C52 C51 H51 120.0
C50 C51 H51 120.0
C51 C52 C47 123.3(5)
C51 C52 H52 118.4
C47 C52 H52 118.4
C65 C66 C67 122.2(5)
C65 C66 H66 118.9
C67 C66 H66 118.9
C55 C54 C53 123.1(5)
C55 C54 H54 118.4
C53 C54 H54 118.4
C56 C55 C54 120.3(5)
C56 C55 H55 119.9
C54 C55 H55 119.9
C55 C56 C57 118.2(5)
C55 C56 H56 120.9
C57 C56 H56 120.9
C56 C57 C58 120.7(5)
C56 C57 H57 119.7
C58 C57 H57 119.7
C62 C61 C60 120.5(5)
C62 C61 H61 119.7
C60 C61 H61 119.7
C53 C58 C57 122.9(5)
C53 C58 H58 118.6
C57 C58 H58 118.6
C64 C59 C60 113.6(5)
C64 C59 B2 123.1(4)
C60 C59 B2 123.3(4)
N6 C71 H71A 109.5
N6 C71 H71B 109.5
H71A C71 H71B 109.5
N6 C71 H71C 109.5
H71A C71 H71C 109.5
H71B C71 H71C 109.5
C68 C67 C66 120.8(5)
C68 C67 H67 119.6
C66 C67 H67 119.6
C77 C78 C79 119.9(5)
C77 C78 H78 120.1
C79 C78 H78 120.1
N6 C72 N5 108.6(4)
N6 C72 H72 125.7
N5 C72 H72 125.7
C76 C81 C80 120.8(5)
C76 C81 H81 119.6
C80 C81 H81 119.6
C74 C73 N6 107.4(5)
C74 C73 H73 126.3
N6 C73 H73 126.3
C73 C74 N5 106.7(4)
C73 C74 H74 126.6
N5 C74 H74 126.6
C81 C76 C77 119.5(4)
C81 C76 Se3 120.9(4)
C77 C76 Se3 119.5(4)
C83 C82 C87 114.0(4)
C83 C82 B3 124.0(4)
C87 C82 B3 122.0(5)
C78 C77 C76 119.9(5)
C78 C77 H77 120.1
C76 C77 H77 120.1
C84 C83 C82 123.7(5)
C84 C83 H83 118.2
C82 C83 H83 118.2
C80 C79 C78 120.5(5)
C80 C79 H79 119.7
C78 C79 H79 119.7
C67 C68 C69 118.9(5)
C67 C68 H68 120.5
C69 C68 H68 120.5
C79 C80 C81 119.4(5)
C79 C80 H80 120.3
C81 C80 H80 120.3
C68 C69 C70 119.5(5)
C68 C69 H69 120.3
C70 C69 H69 120.3
C85 C86 C87 120.7(5)
C85 C86 H86 119.7
C87 C86 H86 119.7
C69 C70 C65 123.7(5)
C69 C70 H70 118.1
C65 C70 H70 118.1
C85 C84 C83 119.9(5)
C85 C84 H84 120.0
C83 C84 H84 120.0
C86 C85 C84 118.7(5)
C86 C85 H85 120.7
C84 C85 H85 120.7
C86 C87 C82 123.0(5)
C86 C87 H87 118.5
C82 C87 H87 118.5
C93 C88 C89 113.9(5)
C93 C88 B3 123.5(4)
C89 C88 B3 122.2(4)
C90 C89 C88 123.5(5)
C90 C89 H89 118.2
C88 C89 H89 118.2
C91 C90 C89 119.8(5)
C91 C90 H90 120.1
C89 C90 H90 120.1
N5 C75 Se3 111.1(3)
N5 C75 H75A 109.4
Se3 C75 H75A 109.4
N5 C75 H75B 109.4
Se3 C75 H75B 109.4
H75A C75 H75B 108.0
C92 C91 C90 119.1(5)
C92 C91 H91 120.5
C90 C91 H91 120.5
C91 C92 C93 120.1(5)
C91 C92 H92 120.0
C93 C92 H92 120.0
C92 C93 C88 123.7(5)
C92 C93 H93 118.2
C88 C93 H93 118.2
C97 C96 C95 120.0(5)
C97 C96 H96 120.0
C95 C96 H96 120.0
C98 C97 C96 118.9(5)
C98 C97 H97 120.6
C96 C97 H97 120.6
C95 C94 C99 114.8(4)
C95 C94 B3 126.5(5)
C99 C94 B3 118.7(4)
C97 C98 C99 120.1(5)
C97 C98 H98 119.9
C99 C98 H98 119.9
C98 C99 C94 123.4(5)
C98 C99 H99 118.3
C94 C99 H99 118.3
C102 C101 C100 123.6(5)
C102 C101 H101 118.2
C100 C101 H101 118.2
C101 C102 C103 120.6(5)
C101 C102 H102 119.7
C103 C102 H102 119.7
C104 C103 C102 117.8(5)
C104 C103 H103 121.1
C102 C103 H103 121.1
C103 C104 C105 121.2(5)
C103 C104 H104 119.4
C105 C104 H104 119.4
C104 C105 C100 122.9(5)
C104 C105 H105 118.6
C100 C105 H105 118.6
N8 C106 H10A 109.5
N8 C106 H10B 109.5
H10A C106 H10B 109.5
N8 C106 H10C 109.5
H10A C106 H10C 109.5
H10B C106 H10C 109.5
C124 C123 C128 114.3(5)
C124 C123 B4 122.4(4)
C128 C123 B4 122.9(4)
C121 C122 C117 123.1(5)
C121 C122 H122 118.5
C117 C122 H122 118.5
C120 C121 C122 121.0(5)
C120 C121 H121 119.5
C122 C121 H121 119.5
C108 C107 N8 107.0(5)
C108 C107 H107 126.5
N8 C107 H107 126.5
C125 C124 C123 123.0(5)
C125 C124 H124 118.5
C123 C124 H124 118.5
C107 C108 N7 107.1(4)
C107 C108 H108 126.5
N7 C108 H108 126.5
C126 C125 C124 120.0(5)
C126 C125 H125 120.0
C124 C125 H125 120.0
N8 C109 N7 109.0(4)
N8 C109 H109 125.5
N7 C109 H109 125.5
C127 C126 C125 119.6(5)
C127 C126 H126 120.2
C125 C126 H126 120.2
C94 C95 C96 122.8(5)
C94 C95 H95 118.6
C96 C95 H95 118.6
N7 C110 Se4 111.4(3)
N7 C110 H11A 109.3
Se4 C110 H11A 109.3
N7 C110 H11B 109.3
Se4 C110 H11B 109.3
H11A C110 H11B 108.0
C126 C127 C128 119.6(5)
C126 C127 H127 120.2
C128 C127 H127 120.2
C112 C111 C116 120.1(5)
C112 C111 Se4 121.1(4)
C116 C111 Se4 118.8(4)
C113 C112 C111 119.4(5)
C113 C112 H112 120.3
C111 C112 H112 120.3
C127 C128 C123 123.4(5)
C127 C128 H128 118.3
C123 C128 H128 118.3
C114 C113 C112 120.6(5)
C114 C113 H113 119.7
C112 C113 H113 119.7
C134 C129 C130 115.2(4)
C134 C129 B4 121.9(4)
C130 C129 B4 122.7(4)
C113 C114 C115 120.7(5)
C113 C114 H114 119.7
C115 C114 H114 119.7
C131 C130 C129 122.2(5)
C131 C130 H130 118.9
C129 C130 H130 118.9
C116 C115 C114 119.6(6)
C116 C115 H115 120.2
C114 C115 H115 120.2
C132 C131 C130 120.8(5)
C132 C131 H131 119.6
C130 C131 H131 119.6
C101 C100 C105 113.8(5)
C101 C100 B3 123.1(4)
C105 C100 B3 123.0(5)
C115 C116 C111 119.7(5)
C115 C116 H116 120.2
C111 C116 H116 120.2
C133 C132 C131 118.5(5)
C133 C132 H132 120.7
C131 C132 H132 120.7
C132 C133 C134 120.5(5)
C132 C133 H133 119.8
C134 C133 H133 119.8
C129 C134 C133 122.7(5)
C129 C134 H134 118.6
C133 C134 H134 118.6
C136 C135 C140 114.9(4)
C136 C135 B4 126.4(5)
C140 C135 B4 118.7(4)
C135 C136 C137 121.4(5)
C135 C136 H136 119.3
C137 C136 H136 119.3
C138 C137 C136 121.7(5)
C138 C137 H137 119.1
C136 C137 H137 119.1
C137 C138 C139 118.6(5)
C137 C138 H138 120.7
C139 C138 H138 120.7
C140 C139 C138 119.5(5)
C140 C139 H139 120.3
C138 C139 H139 120.3
C139 C140 C135 123.9(5)
C139 C140 H140 118.0
C135 C140 H140 118.0
C118 C117 C122 113.9(5)
C118 C117 B4 124.0(4)
C122 C117 B4 122.1(4)
C119 C118 C117 124.0(5)
C119 C118 H118 118.0
C117 C118 H118 118.0
C118 C119 C120 120.4(5)
C118 C119 H119 119.8
C120 C119 H119 119.8
C121 C120 C119 117.5(5)
C121 C120 H120 121.2
C119 C120 H120 121.2
C18 B1 C12 107.7(4)
C18 B1 C24 111.6(4)
C12 B1 C24 111.3(4)
C18 B1 C30 112.5(4)
C12 B1 C30 108.3(4)
C24 B1 C30 105.5(4)
C59 B2 C47 107.6(4)
C59 B2 C65 113.3(4)
C47 B2 C65 109.1(4)
C59 B2 C53 111.3(4)
C47 B2 C53 110.6(4)
C65 B2 C53 105.0(4)

loop_
_geom_bond_atom_site_label_1
_geom_bond_atom_site_label_2
_geom_bond_distance
Se1 C6 1.926(5)
Se1 C5 1.976(5)
C1 N2 1.451(6)
C1 H1A 0.9800
C1 H1B 0.9800
C1 H1C 0.9800
C60 C61 1.400(7)
C60 C59 1.419(6)
C60 H60 0.9500
N1 C4 1.319(6)
N1 C3 1.383(6)
N1 C5 1.449(6)
Se3 C76 1.914(5)
Se3 C75 1.972(5)
C3 C2 1.346(7)
C3 H3 0.9500
N3 C39 1.324(6)
N3 C38 1.381(6)
N3 C40 1.458(7)
B3 C88 1.634(8)
B3 C94 1.652(7)
B3 C82 1.660(7)
B3 C100 1.669(8)
Se4 C111 1.924(4)
Se4 C110 1.967(5)
C4 N2 1.325(6)
C4 H4 0.9500
N4 C39 1.319(6)
N4 C37 1.378(6)
N4 C36 1.461(6)
B4 C123 1.642(7)
B4 C135 1.650(7)
B4 C129 1.660(7)
B4 C117 1.663(7)
N2 C2 1.383(6)
Se2 C41 1.922(4)
Se2 C40 1.969(5)
C2 H2 0.9500
N5 C72 1.336(6)
N5 C74 1.379(6)
N5 C75 1.443(6)
C5 H5A 0.9900
C5 H5B 0.9900
N6 C72 1.318(7)
N6 C73 1.372(6)
N6 C71 1.458(6)
C6 C7 1.383(7)
C6 C11 1.385(7)
N7 C109 1.338(6)
N7 C108 1.376(6)
N7 C110 1.442(6)
C7 C8 1.385(6)
C7 H7 0.9500
C64 C63 1.384(7)
C64 C59 1.409(7)
C64 H64 0.9500
N8 C109 1.309(6)
N8 C107 1.383(6)
N8 C106 1.464(6)
C8 C9 1.392(8)
C8 H8 0.9500
C63 C62 1.393(6)
C63 H63 0.9500
C9 C10 1.370(8)
C9 H9 0.9500
C65 C66 1.397(7)
C65 C70 1.398(7)
C65 B2 1.657(7)
C18 C23 1.413(7)
C18 C19 1.424(6)
C18 B1 1.639(8)
C15 C14 1.377(7)
C15 C16 1.392(7)
C15 H15 0.9500
C20 C19 1.383(7)
C20 C21 1.388(7)
C20 H20 0.9500
C10 C11 1.376(6)
C10 H10 0.9500
C62 C61 1.384(7)
C62 H62 0.9500
C19 H19 0.9500
C11 H11 0.9500
C12 C13 1.389(6)
C12 C17 1.410(6)
C12 B1 1.641(8)
C13 C14 1.389(7)
C13 H13 0.9500
C14 H14 0.9500
C17 C16 1.385(7)
C17 H17 0.9500
C21 C22 1.372(7)
C21 H21 0.9500
C22 C23 1.380(7)
C22 H22 0.9500
C23 H23 0.9500
C24 C25 1.396(7)
C24 C29 1.405(7)
C24 B1 1.656(7)
C16 H16 0.9500
C25 C26 1.403(6)
C25 H25 0.9500
C26 C27 1.372(8)
C26 H26 0.9500
C27 C28 1.390(7)
C27 H27 0.9500
C28 C29 1.390(6)
C28 H28 0.9500
C29 H29 0.9500
C30 C31 1.390(6)
C30 C35 1.402(7)
C30 B1 1.666(7)
C31 C32 1.407(7)
C31 H31 0.9500
C33 C32 1.373(8)
C33 C34 1.374(7)
C33 H33 0.9500
C32 H32 0.9500
C34 C35 1.400(6)
C34 H34 0.9500
C35 H35 0.9500
C36 H36A 0.9800
C36 H36B 0.9800
C36 H36C 0.9800
C39 H39 0.9500
C37 C38 1.341(7)
C37 H37 0.9500
C42 C43 1.374(7)
C42 C41 1.383(7)
C42 H42 0.9500
C38 H38 0.9500
C40 H40A 0.9900
C40 H40B 0.9900
C53 C58 1.393(6)
C53 C54 1.400(7)
C53 B2 1.673(7)
C41 C46 1.386(7)
C43 C44 1.366(8)
C43 H43 0.9500
C44 C45 1.378(7)
C44 H44 0.9500
C45 C46 1.379(7)
C45 H45 0.9500
C46 H46 0.9500
C47 C48 1.398(6)
C47 C52 1.402(6)
C47 B2 1.656(7)
C48 C49 1.385(7)
C48 H48 0.9500
C49 C50 1.388(7)
C49 H49 0.9500
C50 C51 1.387(7)
C50 H50 0.9500
C51 C52 1.385(7)
C51 H51 0.9500
C52 H52 0.9500
C66 C67 1.410(6)
C66 H66 0.9500
C54 C55 1.399(6)
C54 H54 0.9500
C55 C56 1.377(8)
C55 H55 0.9500
C56 C57 1.387(8)
C56 H56 0.9500
C57 C58 1.394(6)
C57 H57 0.9500
C61 H61 0.9500
C58 H58 0.9500
C59 B2 1.649(7)
C71 H71A 0.9800
C71 H71B 0.9800
C71 H71C 0.9800
C67 C68 1.373(8)
C67 H67 0.9500
C78 C77 1.380(7)
C78 C79 1.382(7)
C78 H78 0.9500
C72 H72 0.9500
C81 C76 1.372(6)
C81 C80 1.383(6)
C81 H81 0.9500
C73 C74 1.349(7)
C73 H73 0.9500
C74 H74 0.9500
C76 C77 1.397(7)
C82 C83 1.404(7)
C82 C87 1.404(7)
C77 H77 0.9500
C83 C84 1.393(6)
C83 H83 0.9500
C79 C80 1.380(8)
C79 H79 0.9500
C68 C69 1.387(7)
C68 H68 0.9500
C80 H80 0.9500
C69 C70 1.396(6)
C69 H69 0.9500
C86 C85 1.375(7)
C86 C87 1.394(6)
C86 H86 0.9500
C70 H70 0.9500
C84 C85 1.382(7)
C84 H84 0.9500
C85 H85 0.9500
C87 H87 0.9500
C88 C93 1.407(6)
C88 C89 1.410(6)
C89 C90 1.392(7)
C89 H89 0.9500
C90 C91 1.390(7)
C90 H90 0.9500
C75 H75A 0.9900
C75 H75B 0.9900
C91 C92 1.378(7)
C91 H91 0.9500
C92 C93 1.391(7)
C92 H92 0.9500
C93 H93 0.9500
C96 C97 1.378(8)
C96 C95 1.398(6)
C96 H96 0.9500
C97 C98 1.368(8)
C97 H97 0.9500
C94 C95 1.388(6)
C94 C99 1.390(7)
C98 C99 1.389(6)
C98 H98 0.9500
C99 H99 0.9500
C101 C102 1.386(7)
C101 C100 1.403(7)
C101 H101 0.9500
C102 C103 1.387(7)
C102 H102 0.9500
C103 C104 1.371(8)
C103 H103 0.9500
C104 C105 1.392(7)
C104 H104 0.9500
C105 C100 1.408(7)
C105 H105 0.9500
C106 H10A 0.9800
C106 H10B 0.9800
C106 H10C 0.9800
C123 C124 1.407(6)
C123 C128 1.410(6)
C122 C121 1.384(7)
C122 C117 1.418(6)
C122 H122 0.9500
C121 C120 1.379(7)
C121 H121 0.9500
C107 C108 1.347(7)
C107 H107 0.9500
C124 C125 1.392(7)
C124 H124 0.9500
C108 H108 0.9500
C125 C126 1.388(7)
C125 H125 0.9500
C109 H109 0.9500
C126 C127 1.373(7)
C126 H126 0.9500
C95 H95 0.9500
C110 H11A 0.9900
C110 H11B 0.9900
C127 C128 1.398(7)
C127 H127 0.9500
C111 C112 1.385(7)
C111 C116 1.388(7)
C112 C113 1.383(6)
C112 H112 0.9500
C128 H128 0.9500
C113 C114 1.358(8)
C113 H113 0.9500
C129 C134 1.395(7)
C129 C130 1.403(7)
C114 C115 1.385(7)
C114 H114 0.9500
C130 C131 1.396(6)
C130 H130 0.9500
C115 C116 1.384(6)
C115 H115 0.9500
C131 C132 1.380(7)
C131 H131 0.9500
C116 H116 0.9500
C132 C133 1.375(7)
C132 H132 0.9500
C133 C134 1.399(6)
C133 H133 0.9500
C134 H134 0.9500
C135 C136 1.403(6)
C135 C140 1.404(7)
C136 C137 1.405(6)
C136 H136 0.9500
C137 C138 1.364(7)
C137 H137 0.9500
C138 C139 1.391(7)
C138 H138 0.9500
C139 C140 1.386(6)
C139 H139 0.9500
C140 H140 0.9500
C117 C118 1.388(7)
C118 C119 1.383(7)
C118 H118 0.9500
C119 C120 1.400(6)
C119 H119 0.9500
C120 H120 0.9500

loop_
_geom_torsion_atom_site_label_1
_geom_torsion_atom_site_label_2
_geom_torsion_atom_site_label_3
_geom_torsion_atom_site_label_4
_geom_torsion
C4 N1 C3 C2 0.3(6)
C5 N1 C3 C2 172.5(5)
C3 N1 C4 N2 -0.3(6)
C5 N1 C4 N2 -172.7(5)
N1 C4 N2 C2 0.2(6)
N1 C4 N2 C1 179.9(5)
N1 C3 C2 N2 -0.2(6)
C4 N2 C2 C3 0.0(6)
C1 N2 C2 C3 -179.7(5)
C4 N1 C5 Se1 99.6(5)
C3 N1 C5 Se1 -71.4(5)
C11 C6 C7 C8 1.6(8)
Se1 C6 C7 C8 -176.4(4)
C6 C7 C8 C9 -0.3(8)
C59 C64 C63 C62 0.5(7)
C7 C8 C9 C10 -1.0(8)
C8 C9 C10 C11 1.1(8)
C64 C63 C62 C61 0.5(7)
C21 C20 C19 C18 1.3(7)
C23 C18 C19 C20 -2.9(6)
B1 C18 C19 C20 175.3(4)
C9 C10 C11 C6 0.2(8)
C7 C6 C11 C10 -1.6(8)
Se1 C6 C11 C10 176.4(4)
C17 C12 C13 C14 0.4(7)
B1 C12 C13 C14 -171.4(5)
C16 C15 C14 C13 -0.6(8)
C12 C13 C14 C15 -0.2(8)
C13 C12 C17 C16 0.2(7)
B1 C12 C17 C16 172.1(5)
C19 C20 C21 C22 1.3(7)
C20 C21 C22 C23 -2.1(7)
C21 C22 C23 C18 0.2(7)
C19 C18 C23 C22 2.2(6)
B1 C18 C23 C22 -176.0(4)
C12 C17 C16 C15 -1.0(8)
C14 C15 C16 C17 1.2(8)
C29 C24 C25 C26 0.0(7)
B1 C24 C25 C26 176.2(4)
C24 C25 C26 C27 -0.3(8)
C25 C26 C27 C28 -0.4(8)
C26 C27 C28 C29 1.3(8)
C27 C28 C29 C24 -1.6(8)
C25 C24 C29 C28 0.9(7)
B1 C24 C29 C28 -175.2(4)
C35 C30 C31 C32 -0.8(7)
B1 C30 C31 C32 -176.5(5)
C34 C33 C32 C31 -0.1(8)
C30 C31 C32 C33 1.0(8)
C32 C33 C34 C35 -0.9(8)
C33 C34 C35 C30 1.1(8)
C31 C30 C35 C34 -0.2(7)
B1 C30 C35 C34 175.8(4)
C37 N4 C39 N3 -0.2(6)
C36 N4 C39 N3 -179.8(5)
C38 N3 C39 N4 0.0(6)
C40 N3 C39 N4 172.3(4)
C39 N4 C37 C38 0.4(6)
C36 N4 C37 C38 180.0(5)
N4 C37 C38 N3 -0.4(6)
C39 N3 C38 C37 0.3(6)
C40 N3 C38 C37 -171.7(5)
C39 N3 C40 Se2 -101.4(5)
C38 N3 C40 Se2 69.4(5)
C43 C42 C41 C46 -0.1(8)
C43 C42 C41 Se2 -178.1(4)
C41 C42 C43 C44 1.0(9)
C42 C43 C44 C45 -1.0(9)
C43 C44 C45 C46 0.1(9)
C44 C45 C46 C41 0.7(8)
C42 C41 C46 C45 -0.7(8)
Se2 C41 C46 C45 177.4(4)
C52 C47 C48 C49 -2.2(7)
B2 C47 C48 C49 172.0(5)
C47 C48 C49 C50 1.9(8)
C48 C49 C50 C51 0.1(8)
C49 C50 C51 C52 -1.6(8)
C50 C51 C52 C47 1.2(8)
C48 C47 C52 C51 0.7(7)
B2 C47 C52 C51 -173.6(5)
C70 C65 C66 C67 -0.7(7)
B2 C65 C66 C67 178.1(5)
C58 C53 C54 C55 0.1(7)
B2 C53 C54 C55 -176.4(4)
C53 C54 C55 C56 -0.4(8)
C54 C55 C56 C57 1.1(8)
C55 C56 C57 C58 -1.6(8)
C63 C62 C61 C60 0.4(7)
C59 C60 C61 C62 -2.2(7)
C54 C53 C58 C57 -0.6(7)
B2 C53 C58 C57 175.9(4)
C56 C57 C58 C53 1.3(8)
C63 C64 C59 C60 -2.1(6)
C63 C64 C59 B2 175.1(4)
C61 C60 C59 C64 2.9(6)
C61 C60 C59 B2 -174.3(4)
C65 C66 C67 C68 -0.3(8)
C73 N6 C72 N5 -0.4(6)
C71 N6 C72 N5 -178.7(5)
C74 N5 C72 N6 -0.2(6)
C75 N5 C72 N6 -171.3(4)
C72 N6 C73 C74 0.8(6)
C71 N6 C73 C74 179.1(5)
N6 C73 C74 N5 -0.9(6)
C72 N5 C74 C73 0.7(6)
C75 N5 C74 C73 171.6(4)
C80 C81 C76 C77 -0.2(8)
C80 C81 C76 Se3 178.7(4)
C88 B3 C82 C83 -161.2(4)
C94 B3 C82 C83 79.9(6)
C100 B3 C82 C83 -42.7(6)
C88 B3 C82 C87 22.1(6)
C94 B3 C82 C87 -96.9(5)
C100 B3 C82 C87 140.6(4)
C79 C78 C77 C76 -0.2(8)
C81 C76 C77 C78 0.8(8)
Se3 C76 C77 C78 -178.1(4)
C87 C82 C83 C84 -0.3(7)
B3 C82 C83 C84 -177.2(4)
C77 C78 C79 C80 -1.0(9)
C66 C67 C68 C69 0.9(8)
C78 C79 C80 C81 1.6(9)
C76 C81 C80 C79 -1.0(8)
C67 C68 C69 C70 -0.4(8)
C68 C69 C70 C65 -0.6(8)
C66 C65 C70 C69 1.2(7)
B2 C65 C70 C69 -177.7(5)
C82 C83 C84 C85 -0.8(8)
C87 C86 C85 C84 -1.0(8)
C83 C84 C85 C86 1.5(8)
C85 C86 C87 C82 -0.1(8)
C83 C82 C87 C86 0.7(7)
B3 C82 C87 C86 177.8(4)
C94 B3 C88 C93 -21.9(6)
C82 B3 C88 C93 -139.1(4)
C100 B3 C88 C93 100.7(5)
C94 B3 C88 C89 165.3(4)
C82 B3 C88 C89 48.1(6)
C100 B3 C88 C89 -72.0(5)
C93 C88 C89 C90 0.7(7)
B3 C88 C89 C90 174.1(5)
C88 C89 C90 C91 -1.2(8)
C72 N5 C75 Se3 99.2(5)
C74 N5 C75 Se3 -70.3(5)
C89 C90 C91 C92 0.8(8)
C90 C91 C92 C93 0.0(8)
C91 C92 C93 C88 -0.4(8)
C89 C88 C93 C92 0.1(7)
B3 C88 C93 C92 -173.3(5)
C95 C96 C97 C98 1.0(8)
C88 B3 C94 C95 118.4(5)
C82 B3 C94 C95 -122.4(5)
C100 B3 C94 C95 -1.3(7)
C88 B3 C94 C99 -58.1(6)
C82 B3 C94 C99 61.1(6)
C100 B3 C94 C99 -177.7(4)
C96 C97 C98 C99 -1.2(8)
C97 C98 C99 C94 1.1(8)
C95 C94 C99 C98 -0.7(7)
B3 C94 C99 C98 176.1(5)
C100 C101 C102 C103 -1.0(7)
C101 C102 C103 C104 -1.8(7)
C102 C103 C104 C105 2.6(7)
C103 C104 C105 C100 -0.6(7)
C135 B4 C123 C124 26.1(6)
C129 B4 C123 C124 143.4(4)
C117 B4 C123 C124 -96.1(5)
C135 B4 C123 C128 -160.9(4)
C129 B4 C123 C128 -43.6(6)
C117 B4 C123 C128 76.9(5)
C117 C122 C121 C120 -1.6(7)
C109 N8 C107 C108 -0.3(6)
C106 N8 C107 C108 179.3(5)
C128 C123 C124 C125 -2.3(7)
B4 C123 C124 C125 171.2(5)
N8 C107 C108 N7 0.0(6)
C109 N7 C108 C107 0.3(5)
C110 N7 C108 C107 -172.7(4)
C123 C124 C125 C126 1.6(8)
C107 N8 C109 N7 0.5(6)
C106 N8 C109 N7 -179.1(5)
C108 N7 C109 N8 -0.5(5)
C110 N7 C109 N8 172.6(4)
C124 C125 C126 C127 -0.1(8)
C99 C94 C95 C96 0.5(7)
B3 C94 C95 C96 -176.1(5)
C97 C96 C95 C94 -0.7(8)
C109 N7 C110 Se4 -100.0(5)
C108 N7 C110 Se4 71.9(5)
C125 C126 C127 C128 -0.5(8)
C116 C111 C112 C113 0.4(8)
Se4 C111 C112 C113 -177.8(4)
C126 C127 C128 C123 -0.4(8)
C124 C123 C128 C127 1.7(7)
B4 C123 C128 C127 -171.8(5)
C111 C112 C113 C114 0.5(8)
C123 B4 C129 C134 -24.7(6)
C135 B4 C129 C134 93.9(5)
C117 B4 C129 C134 -143.2(4)
C123 B4 C129 C130 158.9(4)
C135 B4 C129 C130 -82.4(5)
C117 B4 C129 C130 40.4(6)
C112 C113 C114 C115 -0.4(9)
C134 C129 C130 C131 -0.6(7)
B4 C129 C130 C131 175.9(4)
C113 C114 C115 C116 -0.6(8)
C129 C130 C131 C132 0.7(7)
C102 C101 C100 C105 2.8(6)
C102 C101 C100 B3 -173.5(4)
C104 C105 C100 C101 -2.0(6)
C104 C105 C100 B3 174.3(4)
C88 B3 C100 C101 -176.1(4)
C94 B3 C100 C101 -55.2(6)
C82 B3 C100 C101 63.9(5)
C88 B3 C100 C105 7.9(6)
C94 B3 C100 C105 128.8(5)
C82 B3 C100 C105 -112.1(5)
C114 C115 C116 C111 1.4(8)
C112 C111 C116 C115 -1.4(8)
Se4 C111 C116 C115 176.9(4)
C130 C131 C132 C133 -0.2(7)
C131 C132 C133 C134 -0.4(7)
C130 C129 C134 C133 0.1(7)
B4 C129 C134 C133 -176.5(4)
C132 C133 C134 C129 0.4(8)
C123 B4 C135 C136 -115.0(5)
C129 B4 C135 C136 124.8(5)
C117 B4 C135 C136 3.6(7)
C123 B4 C135 C140 63.1(5)
C129 B4 C135 C140 -57.1(6)
C117 B4 C135 C140 -178.3(4)
C140 C135 C136 C137 -1.0(7)
B4 C135 C136 C137 177.1(5)
C135 C136 C137 C138 -0.3(8)
C136 C137 C138 C139 1.1(8)
C137 C138 C139 C140 -0.5(7)
C138 C139 C140 C135 -0.9(8)
C136 C135 C140 C139 1.6(7)
B4 C135 C140 C139 -176.7(4)
C121 C122 C117 C118 2.7(6)
C121 C122 C117 B4 -175.1(4)
C123 B4 C117 C118 170.5(4)
C135 B4 C117 C118 50.8(6)
C129 B4 C117 C118 -68.3(5)
C123 B4 C117 C122 -11.9(5)
C135 B4 C117 C122 -131.6(4)
C129 B4 C117 C122 109.2(5)
C122 C117 C118 C119 -2.3(6)
B4 C117 C118 C119 175.5(4)
C117 C118 C119 C120 0.7(7)
C122 C121 C120 C119 -0.2(7)
C118 C119 C120 C121 0.7(6)
C23 C18 B1 C12 -171.0(4)
C19 C18 B1 C12 11.0(6)
C23 C18 B1 C24 66.5(6)
C19 C18 B1 C24 -111.5(5)
C23 C18 B1 C30 -51.8(6)
C19 C18 B1 C30 130.2(5)
C13 C12 B1 C18 93.9(5)
C17 C12 B1 C18 -77.3(5)
C13 C12 B1 C24 -143.5(5)
C17 C12 B1 C24 45.3(6)
C13 C12 B1 C30 -28.0(6)
C17 C12 B1 C30 160.8(4)
C25 C24 B1 C18 143.6(5)
C29 C24 B1 C18 -40.5(6)
C25 C24 B1 C12 23.2(6)
C29 C24 B1 C12 -160.9(4)
C25 C24 B1 C30 -94.0(5)
C29 C24 B1 C30 81.9(6)
C31 C30 B1 C18 -4.7(7)
C35 C30 B1 C18 179.8(4)
C31 C30 B1 C12 114.3(5)
C35 C30 B1 C12 -61.3(5)
C31 C30 B1 C24 -126.5(5)
C35 C30 B1 C24 58.0(6)
C64 C59 B2 C47 173.5(4)
C60 C59 B2 C47 -9.5(6)
C64 C59 B2 C65 52.9(6)
C60 C59 B2 C65 -130.2(4)
C64 C59 B2 C53 -65.2(5)
C60 C59 B2 C53 111.8(5)
C48 C47 B2 C59 -100.9(5)
C52 C47 B2 C59 73.0(5)
C48 C47 B2 C65 22.4(6)
C52 C47 B2 C65 -163.7(4)
C48 C47 B2 C53 137.4(5)
C52 C47 B2 C53 -48.8(6)
C66 C65 B2 C59 -1.0(7)
C70 C65 B2 C59 177.7(4)
C66 C65 B2 C47 -120.8(5)
C70 C65 B2 C47 57.9(6)
C66 C65 B2 C53 120.6(5)
C70 C65 B2 C53 -60.7(6)
C58 C53 B2 C59 44.0(6)
C54 C53 B2 C59 -139.8(5)
C58 C53 B2 C47 163.6(4)
C54 C53 B2 C47 -20.3(6)
C58 C53 B2 C65 -78.9(5)
C54 C53 B2 C65 97.2(5)
